data_4341158
loop_
_publ_author_name
'Yang, Jie'
'Wang, Xiaoqing'
'Dai, Fangna'
'Zhang, Liangliang'
'Wang, Rongming'
'Sun, Daofeng'

_publ_section_title
;
 Improving the Porosity and Catalytic Capacity of a Zinc Paddlewheel
 Metal-Organic Framework (MOF) through Metal-Ion Metathesis in a
 Single-Crystal-to-Single-Crystal Fashion.
;
_journal_issue 19
_journal_name_full 'Inorganic chemistry'
_journal_page_first 10649
_journal_page_last 10653
_journal_paper_doi 10.1021/ic5017092
_journal_volume 53
_journal_year 2014
_chemical_formula_moiety '0.06(C1056 H927.36 Cu112 O560)'
_chemical_formula_sum 'C66 H58 Cu7 O35'
_chemical_formula_weight 1855.90
_chemical_name_systematic
;
 ? 
;
_space_group_crystal_system cubic
_space_group_IT_number 225
_space_group_name_Hall '-F 4 2 3'
_space_group_name_H-M_alt 'F m -3 m'
_symmetry_space_group_name_Hall '-F 4 2 3'
_symmetry_space_group_name_H-M 'F m -3 m'
_atom_sites_solution_hydrogens geom
_atom_sites_solution_primary direct
_atom_sites_solution_secondary difmap
_audit_creation_date 2014-06-11
_audit_creation_method
;
Olex2 1.2
(compiled 2014.03.20 svn.r2914 for OlexSys, GUI svn.r4816)
;
_cell_angle_alpha 90.00
_cell_angle_beta 90.00
_cell_angle_gamma 90.00
_cell_formula_units_Z 16
_cell_length_a 38.6049(7)
_cell_length_b 38.6049(7)
_cell_length_c 38.6049(7)
_cell_measurement_reflns_used 3848
_cell_measurement_temperature 150(10)
_cell_measurement_theta_max 51.9550
_cell_measurement_theta_min 3.7920
_cell_volume 57534.4(18)
_computing_molecular_graphics 'Olex2 (Dolomanov et al., 2009)'
_computing_publication_material 'Olex2 (Dolomanov et al., 2009)'
_computing_structure_refinement 'XL (Sheldrick, 2008)'
_computing_structure_solution 'SHELXS-97 (Sheldrick, 1990)'
_diffrn_ambient_temperature 150(10)
_diffrn_measured_fraction_theta_full 0.977
_diffrn_measured_fraction_theta_max 0.977
_diffrn_radiation_monochromator graphite
_diffrn_radiation_type MoK\a
_diffrn_radiation_wavelength 0.71000
_diffrn_reflns_av_R_equivalents 0.0278
_diffrn_reflns_av_unetI/netI 0.0276
_diffrn_reflns_limit_h_max 33
_diffrn_reflns_limit_h_min -40
_diffrn_reflns_limit_k_max 14
_diffrn_reflns_limit_k_min -47
_diffrn_reflns_limit_l_max 24
_diffrn_reflns_limit_l_min -30
_diffrn_reflns_number 15151
_diffrn_reflns_theta_full 25.77
_diffrn_reflns_theta_max 25.77
_diffrn_reflns_theta_min 1.49
_diffrn_source 'fine-focus sealed tube'
_exptl_absorpt_coefficient_mu 1.062
_exptl_absorpt_correction_T_max 1.00000
_exptl_absorpt_correction_T_min 0.72452
_exptl_absorpt_correction_type multi-scan
_exptl_crystal_colour blue
_exptl_crystal_density_diffrn 0.857
_exptl_crystal_density_method 'not measured'
_exptl_crystal_description block
_exptl_crystal_F_000 14992
_exptl_crystal_size_max 0.12
_exptl_crystal_size_mid 0.11
_exptl_crystal_size_min 0.1
_platon_squeeze_details
;
;
_refine_diff_density_max 1.153
_refine_diff_density_min -1.744
_refine_diff_density_rms 0.104
_refine_ls_extinction_method none
_refine_ls_goodness_of_fit_ref 1.002
_refine_ls_hydrogen_treatment mixed
_refine_ls_matrix_type full
_refine_ls_number_parameters 115
_refine_ls_number_reflns 2690
_refine_ls_number_restraints 3
_refine_ls_restrained_S_all 1.012
_refine_ls_R_factor_all 0.1753
_refine_ls_R_factor_gt 0.1269
_refine_ls_shift/su_max 0.000
_refine_ls_shift/su_mean 0.000
_refine_ls_structure_factor_coef Fsqd
_refine_ls_weighting_details 'calc w=1/[\s^2^(Fo^2^)+(0.2750P)^2^+0.0000P] where P=(Fo^2^+2Fc^2^)/3'
_refine_ls_weighting_scheme calc
_refine_ls_wR_factor_gt 0.3916
_refine_ls_wR_factor_ref 0.4392
_reflns_number_gt 991
_reflns_number_total 2690
_reflns_threshold_expression >2sigma(I)
_cod_data_source_file ic5017092_si_003.cif
_cod_data_source_block yj-1520
_cod_depositor_comments 'Adding full bibliography for 4341157--4341158.cif.'
_cod_original_cell_volume 57534.6(18)
_cod_database_code 4341158
_olex2_refinement_description
;
1. Others
 Fixed Sof: H4B(0.125) H4A(0.125) H9A(0.5) H9B(0.5) H9C(0.5) H3WA(0.125)
 H3WB(0.125) H2W(0.165) H2(0.165)
 Fixed U12: Cu4(0) O4W(0) O3W(0) Cu3(0)
 Fixed U13: Cu4(0) O4W(0) O3W(0) Cu3(0)
 Fixed U23: Cu4(0) O4W(0) O3W(0) Cu3(0)
 Fixed Uiso: H4B(0.2) H4A(0.2) H4(0.165) H6(0.151) H9A(0.207) H9B(0.207)
 H9C(0.207) H3WA(0.234) H3WB(0.234) H2A(0.233) H1A(0.187) H1B(0.187) H2W(0.435)
 H2(0.435)
 Fixed X: Cu4(0.5) O4W(0.5) H4B(0.5155) H4A(0.494) H4(0.4211) H6(0.4218)
 H9A(0.3041) H9B(0.3413) H9C(0.3241) O3W(0.5) H3WA(0.494) H3WB(0.5155)
 H2A(0.3607) H1A(0.2892) H1B(0.2965) H2W(0.4152) H2(0.3911) Cu3(0.5)
 Fixed Y: Cu4(0.5) O4W(0.5) H4B(0.5155) H4A(0.494) H4(0.5789) H6(0.5782)
 H9A(0.5851) H9B(0.5713) H9C(0.5623) O3W(0.5) H3WA(0.494) H3WB(0.5155)
 H2A(0.6393) H1A(0.7108) H1B(0.7035) H2W(0.5848) H2(0.6089) Cu3(0.5)
 Fixed Z: H4B(0.1469) H4A(0.1651) H4(0.2898) H6(0.1839) H9A(0.1829)
 H9B(0.1916) H9C(0.1559) H3WA(0.3093) H3WB(0.3274) H2A(0.2263) H1A(0.3148)
 H1B(0.3487) H2W(0.3891) H2(0.3984)
;

loop_
_space_group_symop_id
_space_group_symop_operation_xyz
1 'x, y, z'
2 '-y, x, z'
3 '-x, -y, z'
4 'y, -x, z'
5 'x, -z, y'
6 'x, -y, -z'
7 'x, z, -y'
8 'z, y, -x'
9 '-x, y, -z'
10 '-z, y, x'
11 'z, x, y'
12 'y, z, x'
13 '-y, -z, x'
14 'z, -x, -y'
15 '-y, z, -x'
16 '-z, -x, y'
17 '-z, x, -y'
18 'y, -z, -x'
19 'y, x, -z'
20 '-y, -x, -z'
21 '-x, z, y'
22 '-x, -z, -y'
23 'z, -y, x'
24 '-z, -y, -x'
25 'x, y+1/2, z+1/2'
26 '-y, x+1/2, z+1/2'
27 '-x, -y+1/2, z+1/2'
28 'y, -x+1/2, z+1/2'
29 'x, -z+1/2, y+1/2'
30 'x, -y+1/2, -z+1/2'
31 'x, z+1/2, -y+1/2'
32 'z, y+1/2, -x+1/2'
33 '-x, y+1/2, -z+1/2'
34 '-z, y+1/2, x+1/2'
35 'z, x+1/2, y+1/2'
36 'y, z+1/2, x+1/2'
37 '-y, -z+1/2, x+1/2'
38 'z, -x+1/2, -y+1/2'
39 '-y, z+1/2, -x+1/2'
40 '-z, -x+1/2, y+1/2'
41 '-z, x+1/2, -y+1/2'
42 'y, -z+1/2, -x+1/2'
43 'y, x+1/2, -z+1/2'
44 '-y, -x+1/2, -z+1/2'
45 '-x, z+1/2, y+1/2'
46 '-x, -z+1/2, -y+1/2'
47 'z, -y+1/2, x+1/2'
48 '-z, -y+1/2, -x+1/2'
49 'x+1/2, y, z+1/2'
50 '-y+1/2, x, z+1/2'
51 '-x+1/2, -y, z+1/2'
52 'y+1/2, -x, z+1/2'
53 'x+1/2, -z, y+1/2'
54 'x+1/2, -y, -z+1/2'
55 'x+1/2, z, -y+1/2'
56 'z+1/2, y, -x+1/2'
57 '-x+1/2, y, -z+1/2'
58 '-z+1/2, y, x+1/2'
59 'z+1/2, x, y+1/2'
60 'y+1/2, z, x+1/2'
61 '-y+1/2, -z, x+1/2'
62 'z+1/2, -x, -y+1/2'
63 '-y+1/2, z, -x+1/2'
64 '-z+1/2, -x, y+1/2'
65 '-z+1/2, x, -y+1/2'
66 'y+1/2, -z, -x+1/2'
67 'y+1/2, x, -z+1/2'
68 '-y+1/2, -x, -z+1/2'
69 '-x+1/2, z, y+1/2'
70 '-x+1/2, -z, -y+1/2'
71 'z+1/2, -y, x+1/2'
72 '-z+1/2, -y, -x+1/2'
73 'x+1/2, y+1/2, z'
74 '-y+1/2, x+1/2, z'
75 '-x+1/2, -y+1/2, z'
76 'y+1/2, -x+1/2, z'
77 'x+1/2, -z+1/2, y'
78 'x+1/2, -y+1/2, -z'
79 'x+1/2, z+1/2, -y'
80 'z+1/2, y+1/2, -x'
81 '-x+1/2, y+1/2, -z'
82 '-z+1/2, y+1/2, x'
83 'z+1/2, x+1/2, y'
84 'y+1/2, z+1/2, x'
85 '-y+1/2, -z+1/2, x'
86 'z+1/2, -x+1/2, -y'
87 '-y+1/2, z+1/2, -x'
88 '-z+1/2, -x+1/2, y'
89 '-z+1/2, x+1/2, -y'
90 'y+1/2, -z+1/2, -x'
91 'y+1/2, x+1/2, -z'
92 '-y+1/2, -x+1/2, -z'
93 '-x+1/2, z+1/2, y'
94 '-x+1/2, -z+1/2, -y'
95 'z+1/2, -y+1/2, x'
96 '-z+1/2, -y+1/2, -x'
97 '-x, -y, -z'
98 'y, -x, -z'
99 'x, y, -z'
100 '-y, x, -z'
101 '-x, z, -y'
102 '-x, y, z'
103 '-x, -z, y'
104 '-z, -y, x'
105 'x, -y, z'
106 'z, -y, -x'
107 '-z, -x, -y'
108 '-y, -z, -x'
109 'y, z, -x'
110 '-z, x, y'
111 'y, -z, x'
112 'z, x, -y'
113 'z, -x, y'
114 '-y, z, x'
115 '-y, -x, z'
116 'y, x, z'
117 'x, -z, -y'
118 'x, z, y'
119 '-z, y, -x'
120 'z, y, x'
121 '-x, -y+1/2, -z+1/2'
122 'y, -x+1/2, -z+1/2'
123 'x, y+1/2, -z+1/2'
124 '-y, x+1/2, -z+1/2'
125 '-x, z+1/2, -y+1/2'
126 '-x, y+1/2, z+1/2'
127 '-x, -z+1/2, y+1/2'
128 '-z, -y+1/2, x+1/2'
129 'x, -y+1/2, z+1/2'
130 'z, -y+1/2, -x+1/2'
131 '-z, -x+1/2, -y+1/2'
132 '-y, -z+1/2, -x+1/2'
133 'y, z+1/2, -x+1/2'
134 '-z, x+1/2, y+1/2'
135 'y, -z+1/2, x+1/2'
136 'z, x+1/2, -y+1/2'
137 'z, -x+1/2, y+1/2'
138 '-y, z+1/2, x+1/2'
139 '-y, -x+1/2, z+1/2'
140 'y, x+1/2, z+1/2'
141 'x, -z+1/2, -y+1/2'
142 'x, z+1/2, y+1/2'
143 '-z, y+1/2, -x+1/2'
144 'z, y+1/2, x+1/2'
145 '-x+1/2, -y, -z+1/2'
146 'y+1/2, -x, -z+1/2'
147 'x+1/2, y, -z+1/2'
148 '-y+1/2, x, -z+1/2'
149 '-x+1/2, z, -y+1/2'
150 '-x+1/2, y, z+1/2'
151 '-x+1/2, -z, y+1/2'
152 '-z+1/2, -y, x+1/2'
153 'x+1/2, -y, z+1/2'
154 'z+1/2, -y, -x+1/2'
155 '-z+1/2, -x, -y+1/2'
156 '-y+1/2, -z, -x+1/2'
157 'y+1/2, z, -x+1/2'
158 '-z+1/2, x, y+1/2'
159 'y+1/2, -z, x+1/2'
160 'z+1/2, x, -y+1/2'
161 'z+1/2, -x, y+1/2'
162 '-y+1/2, z, x+1/2'
163 '-y+1/2, -x, z+1/2'
164 'y+1/2, x, z+1/2'
165 'x+1/2, -z, -y+1/2'
166 'x+1/2, z, y+1/2'
167 '-z+1/2, y, -x+1/2'
168 'z+1/2, y, x+1/2'
169 '-x+1/2, -y+1/2, -z'
170 'y+1/2, -x+1/2, -z'
171 'x+1/2, y+1/2, -z'
172 '-y+1/2, x+1/2, -z'
173 '-x+1/2, z+1/2, -y'
174 '-x+1/2, y+1/2, z'
175 '-x+1/2, -z+1/2, y'
176 '-z+1/2, -y+1/2, x'
177 'x+1/2, -y+1/2, z'
178 'z+1/2, -y+1/2, -x'
179 '-z+1/2, -x+1/2, -y'
180 '-y+1/2, -z+1/2, -x'
181 'y+1/2, z+1/2, -x'
182 '-z+1/2, x+1/2, y'
183 'y+1/2, -z+1/2, x'
184 'z+1/2, x+1/2, -y'
185 'z+1/2, -x+1/2, y'
186 '-y+1/2, z+1/2, x'
187 '-y+1/2, -x+1/2, z'
188 'y+1/2, x+1/2, z'
189 'x+1/2, -z+1/2, -y'
190 'x+1/2, z+1/2, y'
191 '-z+1/2, y+1/2, -x'
192 'z+1/2, y+1/2, x'

loop_
_atom_site_label
_atom_site_type_symbol
_atom_site_fract_x
_atom_site_fract_y
_atom_site_fract_z
_atom_site_U_iso_or_equiv
_atom_site_adp_type
_atom_site_occupancy
_atom_site_symmetry_multiplicity
_atom_site_calc_flag
_atom_site_refinement_flags
_atom_site_disorder_assembly
_atom_site_disorder_group
Cu4 Cu 0.5000 0.5000 0.19586(7) 0.1148(11) Uani 1 8 d S . .
Cu1 Cu 0.32070(4) 0.67930(4) 0.32070(4) 0.1557(15) Uani 1 6 d S . .
Cu2 Cu 0.37335(4) 0.62665(4) 0.37335(4) 0.1327(12) Uani 1 6 d SU . .
O2 O 0.3864(2) 0.6136(2) 0.3282(3) 0.143(3) Uani 1 2 d S . .
O4W O 0.5000 0.5000 0.1448(4) 0.166(8) Uani 1 8 d S . .
H4B H 0.5155 0.5155 0.1469 0.200 Uiso 0.25 2 d SPR . .
H4A H 0.4940 0.4940 0.1651 0.200 Uiso 0.25 2 d SPR . .
C11 C 0.4532(2) 0.5468(2) 0.2344(6) 0.138(6) Uani 1 2 d S . .
O4 O 0.46389(16) 0.53611(16) 0.2045(3) 0.130(3) Uani 1 2 d S . .
O1 O 0.3514(3) 0.6486(3) 0.2972(3) 0.243(7) Uani 1 2 d S . .
C4 C 0.4133(3) 0.5867(3) 0.2683(4) 0.138(5) Uani 1 2 d S . .
H4 H 0.4211 0.5789 0.2898 0.165 Uiso 1 2 calc SR . .
C5 C 0.4262(3) 0.5738(3) 0.2345(4) 0.121(4) Uani 1 2 d S . .
C7 C 0.3721(2) 0.6279(2) 0.1700(3) 0.124(4) Uani 1 2 d S . .
C1 C 0.3872(4) 0.6128(4) 0.2009(5) 0.172(10) Uani 1 2 d SD . .
C6 C 0.4129(2) 0.5871(2) 0.2044(4) 0.125(4) Uani 1 2 d S . .
H6 H 0.4218 0.5782 0.1839 0.151 Uiso 1 2 calc SR . .
C8 C 0.3421(2) 0.6117(3) 0.1579(2) 0.119(4) Uani 1 2 d S . .
C3 C 0.3860(3) 0.6140(3) 0.2631(4) 0.145(6) Uani 1 2 d SD . .
C9 C 0.3265(3) 0.5797(4) 0.1735(3) 0.138(5) Uani 1 2 d S . .
H9A H 0.3041 0.5851 0.1829 0.207 Uiso 0.50 1 calc PR A -1
H9B H 0.3413 0.5713 0.1916 0.207 Uiso 0.50 1 calc PR A -1
H9C H 0.3241 0.5623 0.1559 0.207 Uiso 0.50 1 calc PR A -1
C10 C 0.3754(3) 0.6246(3) 0.2975(6) 0.139(6) Uani 1 2 d S . .
O3 O 0.46420(17) 0.53580(17) 0.2636(3) 0.148(4) Uani 1 2 d S . .
O3W O 0.5000 0.5000 0.3296(7) 0.195(9) Uani 1 8 d S . .
H3WA H 0.4940 0.4940 0.3093 0.234 Uiso 0.25 2 d SPR . .
H3WB H 0.5155 0.5155 0.3274 0.234 Uiso 0.25 2 d SPR . .
C2 C 0.3777(3) 0.6223(3) 0.2280(5) 0.194(11) Uani 1 2 d SD . .
H2A H 0.3607 0.6393 0.2263 0.233 Uiso 1 2 calc SR . .
O1W O 0.28401(16) 0.71599(16) 0.3355(2) 0.1557(15) Uani 1 2 d S . .
H1A H 0.2892 0.7108 0.3148 0.187 Uiso 1 2 d SR . .
H1B H 0.2965 0.7035 0.3487 0.187 Uiso 1 2 d SR . .
O2W O 0.4056(3) 0.5944(3) 0.4056(3) 0.36(2) Uani 1 6 d SU . .
H2W H 0.4152 0.5848 0.3891 0.435 Uiso 0.33 2 d SPR . .
H2 H 0.3911 0.6089 0.3984 0.435 Uiso 0.33 2 d SPR . .
Cu3 Cu 0.5000 0.5000 0.27177(8) 0.1236(12) Uani 1 8 d S . .

loop_
_atom_site_aniso_label
_atom_site_aniso_U_11
_atom_site_aniso_U_22
_atom_site_aniso_U_33
_atom_site_aniso_U_23
_atom_site_aniso_U_13
_atom_site_aniso_U_12
Cu4 0.1169(15) 0.1169(15) 0.111(2) 0.000 0.000 0.000
Cu1 0.1557(15) 0.1557(15) 0.1557(15) 0.0248(10) -0.0248(10) 0.0248(10)
Cu2 0.1327(12) 0.1327(12) 0.1327(12) 0.0133(9) -0.0133(9) 0.0133(9)
O2 0.151(5) 0.151(5) 0.126(7) -0.024(4) 0.024(4) -0.003(6)
O4W 0.204(12) 0.204(12) 0.092(11) 0.000 0.000 0.000
C11 0.085(5) 0.085(5) 0.24(2) -0.010(8) 0.010(8) -0.005(7)
O4 0.112(4) 0.112(4) 0.168(8) -0.008(4) 0.008(4) 0.028(5)
O1 0.289(10) 0.289(10) 0.151(9) -0.049(7) 0.049(7) 0.079(15)
C4 0.126(7) 0.126(7) 0.161(12) -0.013(8) 0.013(8) -0.061(9)
C5 0.108(6) 0.108(6) 0.147(11) 0.013(7) -0.013(7) -0.010(7)
C7 0.148(8) 0.148(8) 0.076(8) 0.006(5) -0.006(5) 0.028(10)
C1 0.183(12) 0.183(12) 0.151(13) -0.105(12) 0.105(12) -0.062(14)
C6 0.109(5) 0.109(5) 0.159(12) -0.036(7) 0.036(7) 0.015(7)
C8 0.120(6) 0.118(10) 0.120(6) -0.026(5) 0.012(9) 0.026(5)
C3 0.117(6) 0.117(6) 0.200(15) -0.075(8) 0.075(8) 0.002(8)
C9 0.136(7) 0.142(11) 0.136(7) 0.014(7) -0.001(8) -0.014(7)
C10 0.097(6) 0.097(6) 0.224(19) 0.024(8) -0.024(8) -0.007(7)
O3 0.129(5) 0.129(5) 0.188(9) 0.020(4) -0.020(4) 0.031(6)
O3W 0.190(13) 0.190(13) 0.20(2) 0.000 0.000 0.000
C2 0.143(9) 0.143(9) 0.30(3) 0.100(14) -0.100(14) -0.029(11)
O1W 0.1557(15) 0.1557(15) 0.1557(15) 0.0248(10) -0.0248(10) 0.0248(10)
O2W 0.36(2) 0.36(2) 0.36(2) 0.123(12) -0.123(12) 0.123(12)
Cu3 0.1264(16) 0.1264(16) 0.118(2) 0.000 0.000 0.000

loop_
_atom_type_symbol
_atom_type_description
_atom_type_scat_dispersion_real
_atom_type_scat_dispersion_imag
_atom_type_scat_source
C C 0.0033 0.0016 'International Tables Vol C Tables 4.2.6.8 and 6.1.1.4'
H H 0.0000 0.0000 'International Tables Vol C Tables 4.2.6.8 and 6.1.1.4'
Cu Cu 0.3201 1.2651 'International Tables Vol C Tables 4.2.6.8 and 6.1.1.4'
O O 0.0106 0.0060 'International Tables Vol C Tables 4.2.6.8 and 6.1.1.4'

loop_
_geom_angle_atom_site_label_1
_geom_angle_atom_site_label_2
_geom_angle_atom_site_label_3
_geom_angle
_geom_angle_site_symmetry_1
_geom_angle_site_symmetry_3
O4W Cu4 O4 99.6(3) . 4_565
O4W Cu4 O4 99.6(3) . 3_665
O4W Cu4 O4 99.6(3) . 2_655
O4W Cu4 O4 99.6(3) . .
O4W Cu4 Cu3 180.000(1) . .
O4 Cu4 O4 88.39(11) 4_565 .
O4 Cu4 O4 88.39(11) 3_665 2_655
O4 Cu4 O4 160.7(6) 4_565 2_655
O4 Cu4 O4 88.39(11) . 2_655
O4 Cu4 O4 160.7(6) 3_665 .
O4 Cu4 O4 88.40(11) 4_565 3_665
O4 Cu4 Cu3 80.4(3) 4_565 .
O4 Cu4 Cu3 80.4(3) 3_665 .
O4 Cu4 Cu3 80.4(3) . .
O4 Cu4 Cu3 80.4(3) 2_655 .
O1 Cu1 O1 101.9(5) 13_665 .
O1 Cu1 O1 101.9(5) 13_665 14_566
O1 Cu1 O1 101.9(5) . 14_566
O1 Cu1 O1W 167.5(5) . .
O1 Cu1 O1W 85.9(3) 13_665 .
O1 Cu1 O1W 85.9(3) 14_566 .
O1 Cu1 O1W 85.9(3) . 13_665
O1 Cu1 O1W 85.9(3) . 14_566
O1 Cu1 O1W 85.9(3) 13_665 14_566
O1 Cu1 O1W 167.5(5) 13_665 13_665
O1 Cu1 O1W 167.5(5) 14_566 14_566
O1 Cu1 O1W 85.9(3) 14_566 13_665
O1W Cu1 O1W 84.9(4) . 13_665
O1W Cu1 O1W 84.9(4) . 14_566
O1W Cu1 O1W 84.9(4) 14_566 13_665
O2 Cu2 O2 115.1(3) . 14_566
O2 Cu2 O2 115.1(3) 13_665 .
O2 Cu2 O2 115.1(3) 13_665 14_566
O2 Cu2 O2W 103.0(4) 13_665 .
O2 Cu2 O2W 103.0(4) 14_566 .
O2 Cu2 O2W 103.0(4) . .
C10 O2 Cu2 131.0(11) . .
O4 C11 C5 116.9(18) . .
O3 C11 O4 125.3(13) . .
O3 C11 C5 117.8(17) . .
C11 O4 Cu4 126.4(10) . .
C10 O1 Cu1 151.0(14) . .
C5 C4 C3 110.8(12) . .
C11 C5 C4 118.5(16) . .
C6 C5 C11 122.1(16) . .
C6 C5 C4 119.4(12) . .
C8 C7 C1 115.4(7) . .
C8 C7 C1 115.4(7) 39_655 .
C8 C7 C8 129.0(15) . 39_655
C6 C1 C7 130.4(11) . .
C2 C1 C7 119(2) . .
C2 C1 C6 111(2) . .
C5 C6 C1 127.8(14) . .
C7 C8 C7 110.8(15) . 64_564
C7 C8 C9 124.5(7) 64_564 .
C7 C8 C9 124.5(7) . .
C10 C3 C4 105.9(14) . .
C2 C3 C4 116.1(11) . .
C2 C3 C10 138.0(15) . .
O2 C10 C3 129.7(13) . .
O1 C10 O2 117.3(18) . .
O1 C10 C3 113.0(15) . .
C11 O3 Cu3 127.1(10) . .
C1 C2 C3 135(2) . .
O3 Cu3 Cu4 80.9(4) 3_665 .
O3 Cu3 Cu4 80.9(4) 2_655 .
O3 Cu3 Cu4 80.9(4) . .
O3 Cu3 Cu4 80.9(4) 4_565 .
O3 Cu3 O3 88.56(12) . 2_655
O3 Cu3 O3 88.56(11) 3_665 2_655
O3 Cu3 O3 161.7(7) 3_665 .
O3 Cu3 O3 161.7(7) 4_565 2_655
O3 Cu3 O3 88.56(11) 4_565 .
O3 Cu3 O3 88.56(12) 3_665 4_565
O3 Cu3 O3W 99.1(4) 3_665 .
O3 Cu3 O3W 99.1(4) 4_565 .
O3 Cu3 O3W 99.1(4) . .
O3 Cu3 O3W 99.1(4) 2_655 .
O3W Cu3 Cu4 180.000(2) . .

loop_
_geom_bond_atom_site_label_1
_geom_bond_atom_site_label_2
_geom_bond_distance
_geom_bond_site_symmetry_2
Cu4 O4W 1.971(16) .
Cu4 O4 1.999(9) 4_565
Cu4 O4 1.999(9) 3_665
Cu4 O4 1.999(9) .
Cu4 O4 1.999(9) 2_655
Cu4 Cu3 2.930(4) .
Cu1 O1 1.906(13) 13_665
Cu1 O1 1.906(13) .
Cu1 O1 1.906(13) 14_566
Cu1 O1W 2.083(10) .
Cu1 O1W 2.083(10) 14_566
Cu1 O1W 2.083(10) 13_665
Cu2 O2 1.884(9) .
Cu2 O2 1.884(9) 13_665
Cu2 O2 1.884(9) 14_566
Cu2 O2W 2.16(2) .
O2 C10 1.328(17) .
C11 O4 1.292(19) .
C11 C5 1.474(18) .
C11 O3 1.277(19) .
O1 C10 1.313(16) .
C4 C5 1.483(18) .
C4 C3 1.506(19) .
C5 C6 1.372(18) .
C7 C1 1.45(3) .
C7 C8 1.398(9) 39_655
C7 C8 1.398(9) .
C1 C6 1.41(3) .
C1 C2 1.171(17) .
C8 C7 1.398(9) 64_564
C8 C9 1.499(17) .
C3 C10 1.44(2) .
C3 C2 1.430(15) .
O3 Cu3 1.979(10) .
O3W Cu3 2.23(3) .
Cu3 O3 1.979(10) 2_655
Cu3 O3 1.979(10) 3_665
Cu3 O3 1.979(10) 4_565

loop_
_platon_squeeze_void_nr
_platon_squeeze_void_average_x
_platon_squeeze_void_average_y
_platon_squeeze_void_average_z
_platon_squeeze_void_volume
_platon_squeeze_void_count_electrons
_platon_squeeze_void_content
1 -0.008 -0.014 -0.009 34557 9566 ' '
